data_7037939
loop_
_publ_author_name
'Haddow, Mairi F.'
'Jaltai, Judit'
'Hanton, Martin'
'Pringle, Paul G.'
'Rush, Laura E.'
'Sparkes, Hazel A.'
'Woodall, Christopher H.'

_publ_section_title
;
 Aminophobanes: hydrolytic stability, tautomerism and application in
 Cr-catalysed ethene oligomerisation.
;
_journal_issue 5
_journal_name_full 'Dalton transactions (Cambridge, England : 2003)'
_journal_page_first 2294
_journal_page_last 2307
_journal_paper_doi 10.1039/c5dt04394h
_journal_volume 45
_journal_year 2016
_chemical_formula_moiety 'C26 H44 Cr N2 O4 P2'
_chemical_formula_sum 'C26 H44 Cr N2 O4 P2'
_chemical_formula_weight 562.57
_chemical_name_systematic
;
 ?
;
_space_group_crystal_system triclinic
_space_group_IT_number 2
_space_group_name_Hall '-P 1'
_space_group_name_H-M_alt 'P -1'
_symmetry_space_group_name_Hall '-P 1'
_symmetry_space_group_name_H-M 'P -1'
_atom_sites_solution_hydrogens constr
_atom_sites_solution_primary direct
_audit_creation_date 2013-12-09
_audit_creation_method
;
Olex2 1.2
(compiled 2013.11.15 svn.r2834 for OlexSys, GUI svn.r4720)
;
_audit_update_record
;
2015-10-26 deposited with the CCDC.
2016-01-11 downloaded from the CCDC.
;
_cell_angle_alpha 69.2670(10)
_cell_angle_beta 89.1370(10)
_cell_angle_gamma 71.6010(10)
_cell_formula_units_Z 2
_cell_length_a 9.5739(2)
_cell_length_b 12.2783(2)
_cell_length_c 13.2759(2)
_cell_measurement_reflns_used 9976
_cell_measurement_temperature 173(2)
_cell_measurement_theta_max 30.561
_cell_measurement_theta_min 2.6455
_cell_volume 1376.68(4)
_computing_molecular_graphics 'Olex2 (Dolomanov et al., 2009)'
_computing_publication_material 'Olex2 (Dolomanov et al., 2009)'
_computing_structure_refinement 'XL (Sheldrick, 2008)'
_computing_structure_solution 'ShelXS (Sheldrick, 2008)'
_diffrn_ambient_temperature 173(2)
_diffrn_detector_area_resol_mean 8.366
_diffrn_measured_fraction_theta_full 0.998
_diffrn_measured_fraction_theta_max 0.997
_diffrn_measurement_device_type 'Bruker-AXS Kappa'
_diffrn_measurement_method '\w & \f scans'
_diffrn_radiation_type MoK\a
_diffrn_radiation_wavelength 0.71073
_diffrn_reflns_av_R_equivalents 0.0291
_diffrn_reflns_av_unetI/netI 0.0188
_diffrn_reflns_Laue_measured_fraction_full 0.998
_diffrn_reflns_Laue_measured_fraction_max 0.997
_diffrn_reflns_limit_h_max 13
_diffrn_reflns_limit_h_min -13
_diffrn_reflns_limit_k_max 17
_diffrn_reflns_limit_k_min -17
_diffrn_reflns_limit_l_max 18
_diffrn_reflns_limit_l_min -18
_diffrn_reflns_number 56825
_diffrn_reflns_point_group_measured_fraction_full 0.998
_diffrn_reflns_point_group_measured_fraction_max 0.997
_diffrn_reflns_theta_full 25.242
_diffrn_reflns_theta_max 30.572
_diffrn_reflns_theta_min 3.164
_diffrn_source 'fine-focus sealed tube'
_exptl_absorpt_coefficient_mu 0.566
_exptl_absorpt_correction_T_max 0.7467
_exptl_absorpt_correction_T_min 0.5008
_exptl_absorpt_correction_type multi-scan
_exptl_absorpt_process_details
;
SADABS-2008/1 (Bruker,2008) was used for absorption correction.
wR2(int) was 0.0918 before and 0.0806 after correction.
The Ratio of minimum to maximum transmission is 0.6707.
The \l/2 correction factor is Not present.
;
_exptl_crystal_colour colourless
_exptl_crystal_density_diffrn 1.357
_exptl_crystal_density_method 'not measured'
_exptl_crystal_description block
_exptl_crystal_F_000 600
_exptl_crystal_size_max 0.16
_exptl_crystal_size_mid 0.15
_exptl_crystal_size_min 0.08
_refine_diff_density_max 0.447
_refine_diff_density_min -0.554
_refine_diff_density_rms 0.073
_refine_ls_extinction_method none
_refine_ls_goodness_of_fit_ref 1.055
_refine_ls_hydrogen_treatment mixed
_refine_ls_matrix_type full
_refine_ls_number_parameters 328
_refine_ls_number_reflns 8447
_refine_ls_number_restraints 0
_refine_ls_restrained_S_all 1.055
_refine_ls_R_factor_all 0.0332
_refine_ls_R_factor_gt 0.0282
_refine_ls_shift/su_max 0.001
_refine_ls_shift/su_mean 0.000
_refine_ls_structure_factor_coef Fsqd
_refine_ls_weighting_details 'w=1/[\s^2^(Fo^2^)+(0.0384P)^2^+0.5326P] where P=(Fo^2^+2Fc^2^)/3'
_refine_ls_weighting_scheme calc
_refine_ls_wR_factor_gt 0.0745
_refine_ls_wR_factor_ref 0.0777
_reflns_Friedel_coverage 0.000
_reflns_number_gt 7506
_reflns_number_total 8447
_reflns_threshold_expression 'I > 2\s(I)'
_cod_data_source_file c5dt04394h1.cif
_cod_data_source_block jj142
_cod_depositor_comments 'Adding full bibliography for 7037938--7037946.cif.'
_cod_database_code 7037939
_shelxl_version_number 2013-3
_shelx_space_group_comment
;
The symmetry employed for this shelxl refinement is uniquely defined
by the following loop, which should always be used as a source of
symmetry information in preference to the above space-group names.
They are only intended as comments.
;
_olex2_refinement_description
;
1. Others
 Fixed Uiso: H1A(0.018) H2A(0.022) H2B(0.022) H3A(0.023) H3B(0.023) H4A(0.02)
 H4B(0.02) H5(0.018) H6A(0.022) H6B(0.022) H7A(0.023) H7B(0.023) H8A(0.021)
 H8B(0.021) H9(0.021) H10A(0.033) H10B(0.033) H10C(0.033) H11A(0.042)
 H11B(0.042) H11C(0.042) H12(0.018) H13A(0.024) H13B(0.024) H14A(0.029)
 H14B(0.029) H15A(0.024) H15B(0.024) H16(0.019) H17A(0.023) H17B(0.023)
 H18A(0.027) H18B(0.027) H19A(0.022) H19B(0.022) H20(0.021) H21A(0.036)
 H21B(0.036) H21C(0.036) H22A(0.042) H22B(0.042) H22C(0.042)
 Fixed X: H1A(0.9396) H2A(0.7808) H2B(0.6966) H3A(0.5444) H3B(0.6731)
 H4A(0.5481) H4B(0.5745) H5(0.7259) H6A(0.823) H6B(0.9497) H7A(1.0253)
 H7B(0.8712) H8A(1.0889) H8B(1.0299) H9(1.0387) H10A(1.145) H10B(1.2643)
 H10C(1.2617) H11A(1.2386) H11B(1.2496) H11C(1.1151) H12(0.6254) H13A(0.5228)
 H13B(0.4005) H14A(0.4698) H14B(0.3149) H15A(0.2702) H15B(0.3289) H16(0.4328)
 H17A(0.6749) H17B(0.5854) H18A(0.6747) H18B(0.8124) H19A(0.8073) H19B(0.7791)
 H20(0.3265) H21A(0.1398) H21B(0.1216) H21C(0.2642) H22A(0.2024) H22B(0.091)
 H22C(0.0921)
 Fixed Y: H1A(0.3465) H2A(0.233) H2B(0.3744) H3A(0.2946) H3B(0.184)
 H4A(0.4198) H4B(0.2931) H5(0.3973) H6A(0.1828) H6B(0.2403) H7A(0.0683)
 H7B(0.1013) H8A(0.2121) H8B(0.137) H9(0.5773) H10A(0.4191) H10B(0.4748)
 H10C(0.348) H11A(0.4337) H11B(0.5558) H11C(0.5602) H12(0.9712) H13A(1.153)
 H13B(1.1081) H14A(1.1074) H14B(1.1701) H15A(0.9879) H15B(0.9916) H16(0.7951)
 H17A(0.7503) H17B(0.855) H18A(0.9941) H18B(0.8737) H19A(0.8569) H19B(0.9972)
 H20(0.7289) H21A(0.9444) H21B(0.8146) H21C(0.8377) H22A(0.8006) H22B(0.7808)
 H22C(0.9143)
 Fixed Z: H1A(0.4337) H2A(0.5126) H2B(0.4557) H3A(0.4056) H3B(0.396)
 H4A(0.2366) H4B(0.2243) H5(0.1206) H6A(0.1758) H6B(0.1619) H7A(0.3154)
 H7B(0.3596) H8A(0.3587) H8B(0.4615) H9(0.2001) H10A(0.3669) H10B(0.3088)
 H10C(0.3082) H11A(0.1003) H11B(0.1069) H11C(0.0379) H12(0.0965) H13A(0.1323)
 H13B(0.1002) H14A(0.3055) H14B(0.2368) H15A(0.285) H15B(0.3927) H16(0.3881)
 H17A(0.4413) H17B(0.4813) H18A(0.3678) H18B(0.4041) H19A(0.2409) H19B(0.2143)
 H20(0.1646) H21A(0.0016) H21B(0.0308) H21C(-0.0185) H22A(0.2936) H22B(0.222)
 H22C(0.2015)
;

loop_
_space_group_symop_operation_xyz
'x, y, z'
'-x, -y, -z'

loop_
_atom_site_label
_atom_site_type_symbol
_atom_site_fract_x
_atom_site_fract_y
_atom_site_fract_z
_atom_site_U_iso_or_equiv
_atom_site_adp_type
_atom_site_occupancy
_atom_site_symmetry_multiplicity
_atom_site_calc_flag
_atom_site_refinement_flags
Cr1 Cr 0.684080(17) 0.638747(15) 0.230681(13) 0.01169(5) Uani 1 1 d .
P1 P 0.83687(3) 0.43836(2) 0.25192(2) 0.01181(6) Uani 1 1 d .
P2 P 0.52679(3) 0.83350(2) 0.21961(2) 0.01208(6) Uani 1 1 d .
O1 O 0.52395(10) 0.63096(8) 0.03966(7) 0.02148(17) Uani 1 1 d .
O2 O 0.45772(9) 0.56427(8) 0.37779(7) 0.02161(17) Uani 1 1 d .
O3 O 0.91592(10) 0.61072(8) 0.39978(7) 0.02459(18) Uani 1 1 d .
O4 O 0.83272(10) 0.77694(9) 0.05074(7) 0.02514(18) Uani 1 1 d .
N1 N 0.99333(10) 0.43275(9) 0.19010(8) 0.01538(17) Uani 1 1 d D
H1N H 1.0375(17) 0.3660(13) 0.1832(13) 0.026(4) Uiso 1 1 d D
N2 N 0.36767(10) 0.88655(9) 0.13691(8) 0.01627(17) Uani 1 1 d D
H2N H 0.3191(18) 0.9640(13) 0.1197(14) 0.033(4) Uiso 1 1 d D
C1 C 0.88990(12) 0.31705(10) 0.38998(8) 0.01479(18) Uani 1 1 d .
H1A H 0.9396 0.3465 0.4337 0.018 Uiso 1 1 calc R
C2 C 0.74967(13) 0.29996(10) 0.44260(9) 0.0180(2) Uani 1 1 d .
H2A H 0.7808 0.2330 0.5126 0.022 Uiso 1 1 calc R
H2B H 0.6966 0.3744 0.4557 0.022 Uiso 1 1 calc R
C3 C 0.64021(13) 0.27237(10) 0.37905(9) 0.0188(2) Uani 1 1 d .
H3A H 0.5444 0.2946 0.4056 0.023 Uiso 1 1 calc R
H3B H 0.6731 0.1840 0.3960 0.023 Uiso 1 1 calc R
C4 C 0.61870(12) 0.33733(10) 0.25458(9) 0.01664(19) Uani 1 1 d .
H4A H 0.5481 0.4198 0.2366 0.020 Uiso 1 1 calc R
H4B H 0.5745 0.2931 0.2243 0.020 Uiso 1 1 calc R
C5 C 0.75829(12) 0.34873(10) 0.19774(8) 0.01462(18) Uani 1 1 d .
H5 H 0.7259 0.3973 0.1206 0.018 Uiso 1 1 calc R
C6 C 0.87168(13) 0.22423(10) 0.20630(9) 0.0182(2) Uani 1 1 d .
H6A H 0.8230 0.1828 0.1758 0.022 Uiso 1 1 calc R
H6B H 0.9497 0.2403 0.1619 0.022 Uiso 1 1 calc R
C7 C 0.94336(13) 0.13587(10) 0.32094(10) 0.0189(2) Uani 1 1 d .
H7A H 1.0253 0.0683 0.3154 0.023 Uiso 1 1 calc R
H7B H 0.8712 0.1013 0.3596 0.023 Uiso 1 1 calc R
C8 C 1.00083(12) 0.19575(10) 0.38764(9) 0.0176(2) Uani 1 1 d .
H8A H 1.0889 0.2121 0.3587 0.021 Uiso 1 1 calc R
H8B H 1.0299 0.1370 0.4615 0.021 Uiso 1 1 calc R
C9 C 1.09707(12) 0.49537(10) 0.20118(9) 0.0172(2) Uani 1 1 d .
H9 H 1.0387 0.5773 0.2001 0.021 Uiso 1 1 calc R
C10 C 1.20172(13) 0.42808(11) 0.30600(10) 0.0220(2) Uani 1 1 d .
H10A H 1.1450 0.4191 0.3669 0.033 Uiso 1 1 calc R
H10B H 1.2643 0.4748 0.3088 0.033 Uiso 1 1 calc R
H10C H 1.2617 0.3480 0.3082 0.033 Uiso 1 1 calc R
C11 C 1.18303(15) 0.51289(14) 0.10244(11) 0.0282(3) Uani 1 1 d .
H11A H 1.2386 0.4337 0.1003 0.042 Uiso 1 1 calc R
H11B H 1.2496 0.5558 0.1069 0.042 Uiso 1 1 calc R
H11C H 1.1151 0.5602 0.0379 0.042 Uiso 1 1 calc R
C12 C 0.59556(12) 0.96508(9) 0.16867(9) 0.01525(19) Uani 1 1 d .
H12 H 0.6254 0.9712 0.0965 0.018 Uiso 1 1 calc R
C13 C 0.47716(13) 1.08920(10) 0.15675(10) 0.0202(2) Uani 1 1 d .
H13A H 0.5228 1.1530 0.1323 0.024 Uiso 1 1 calc R
H13B H 0.4005 1.1081 0.1002 0.024 Uiso 1 1 calc R
C14 C 0.40252(14) 1.09700(11) 0.25854(11) 0.0242(2) Uani 1 1 d .
H14A H 0.4698 1.1074 0.3055 0.029 Uiso 1 1 calc R
H14B H 0.3149 1.1701 0.2368 0.029 Uiso 1 1 calc R
C15 C 0.35708(13) 0.98474(11) 0.32410(10) 0.0202(2) Uani 1 1 d .
H15A H 0.2702 0.9879 0.2850 0.024 Uiso 1 1 calc R
H15B H 0.3289 0.9916 0.3927 0.024 Uiso 1 1 calc R
C16 C 0.47615(12) 0.85802(10) 0.34751(9) 0.01581(19) Uani 1 1 d .
H16 H 0.4328 0.7951 0.3881 0.019 Uiso 1 1 calc R
C17 C 0.61586(13) 0.83709(11) 0.41728(9) 0.0190(2) Uani 1 1 d .
H17A H 0.6749 0.7503 0.4413 0.023 Uiso 1 1 calc R
H17B H 0.5854 0.8550 0.4813 0.023 Uiso 1 1 calc R
C18 C 0.71549(14) 0.91340(12) 0.36278(10) 0.0222(2) Uani 1 1 d .
H18A H 0.6747 0.9941 0.3678 0.027 Uiso 1 1 calc R
H18B H 0.8124 0.8737 0.4041 0.027 Uiso 1 1 calc R
C19 C 0.73621(12) 0.93208(10) 0.24344(9) 0.0181(2) Uani 1 1 d .
H19A H 0.8073 0.8569 0.2409 0.022 Uiso 1 1 calc R
H19B H 0.7791 0.9972 0.2143 0.022 Uiso 1 1 calc R
C20 C 0.26665(12) 0.81638(11) 0.14196(9) 0.0174(2) Uani 1 1 d .
H20 H 0.3265 0.7289 0.1646 0.021 Uiso 1 1 calc R
C21 C 0.19110(14) 0.85702(13) 0.02852(10) 0.0240(2) Uani 1 1 d .
H21A H 0.1398 0.9444 0.0016 0.036 Uiso 1 1 calc R
H21B H 0.1216 0.8146 0.0308 0.036 Uiso 1 1 calc R
H21C H 0.2642 0.8377 -0.0185 0.036 Uiso 1 1 calc R
C22 C 0.15245(14) 0.82920(14) 0.22220(11) 0.0278(3) Uani 1 1 d .
H22A H 0.2024 0.8006 0.2936 0.042 Uiso 1 1 calc R
H22B H 0.0910 0.7808 0.2220 0.042 Uiso 1 1 calc R
H22C H 0.0921 0.9143 0.2015 0.042 Uiso 1 1 calc R
C23 C 0.58025(12) 0.63526(10) 0.11361(9) 0.01580(19) Uani 1 1 d .
C24 C 0.54960(12) 0.58625(10) 0.32556(9) 0.01575(19) Uani 1 1 d .
C25 C 0.82334(12) 0.62323(10) 0.33840(9) 0.0168(2) Uani 1 1 d .
C26 C 0.78111(12) 0.72160(10) 0.12154(9) 0.01681(19) Uani 1 1 d .

loop_
_atom_site_aniso_label
_atom_site_aniso_U_11
_atom_site_aniso_U_22
_atom_site_aniso_U_33
_atom_site_aniso_U_23
_atom_site_aniso_U_13
_atom_site_aniso_U_12
Cr1 0.01041(8) 0.01265(8) 0.01214(8) -0.00368(6) 0.00154(6) -0.00499(6)
P1 0.01091(11) 0.01341(11) 0.01220(12) -0.00455(9) 0.00200(9) -0.00571(9)
P2 0.01026(11) 0.01345(11) 0.01284(12) -0.00414(9) 0.00120(9) -0.00513(9)
O1 0.0219(4) 0.0233(4) 0.0186(4) -0.0073(3) -0.0019(3) -0.0069(3)
O2 0.0198(4) 0.0237(4) 0.0218(4) -0.0067(3) 0.0073(3) -0.0099(3)
O3 0.0212(4) 0.0252(4) 0.0254(4) -0.0099(4) -0.0064(3) -0.0039(3)
O4 0.0200(4) 0.0284(4) 0.0221(4) -0.0012(3) 0.0051(3) -0.0110(4)
N1 0.0126(4) 0.0173(4) 0.0190(4) -0.0081(3) 0.0046(3) -0.0071(3)
N2 0.0116(4) 0.0173(4) 0.0187(4) -0.0058(3) -0.0012(3) -0.0040(3)
C1 0.0153(5) 0.0156(4) 0.0136(4) -0.0047(4) 0.0002(4) -0.0059(4)
C2 0.0193(5) 0.0193(5) 0.0139(5) -0.0040(4) 0.0041(4) -0.0072(4)
C3 0.0171(5) 0.0197(5) 0.0186(5) -0.0030(4) 0.0044(4) -0.0094(4)
C4 0.0150(5) 0.0191(5) 0.0184(5) -0.0064(4) 0.0029(4) -0.0098(4)
C5 0.0154(5) 0.0173(4) 0.0143(4) -0.0069(4) 0.0027(4) -0.0083(4)
C6 0.0197(5) 0.0185(5) 0.0203(5) -0.0104(4) 0.0036(4) -0.0078(4)
C7 0.0174(5) 0.0150(4) 0.0242(5) -0.0075(4) 0.0014(4) -0.0048(4)
C8 0.0158(5) 0.0157(4) 0.0198(5) -0.0052(4) -0.0003(4) -0.0047(4)
C9 0.0119(4) 0.0180(5) 0.0229(5) -0.0067(4) 0.0038(4) -0.0075(4)
C10 0.0155(5) 0.0241(5) 0.0271(6) -0.0094(5) -0.0008(4) -0.0074(4)
C11 0.0220(6) 0.0384(7) 0.0268(6) -0.0082(5) 0.0097(5) -0.0183(5)
C12 0.0149(5) 0.0138(4) 0.0163(5) -0.0031(4) 0.0015(4) -0.0066(4)
C13 0.0207(5) 0.0141(4) 0.0223(5) -0.0036(4) 0.0002(4) -0.0047(4)
C14 0.0252(6) 0.0168(5) 0.0292(6) -0.0094(5) 0.0047(5) -0.0042(4)
C15 0.0182(5) 0.0213(5) 0.0228(5) -0.0110(4) 0.0051(4) -0.0055(4)
C16 0.0159(5) 0.0175(5) 0.0156(5) -0.0062(4) 0.0038(4) -0.0075(4)
C17 0.0215(5) 0.0212(5) 0.0151(5) -0.0067(4) 0.0004(4) -0.0082(4)
C18 0.0219(5) 0.0272(6) 0.0221(5) -0.0101(5) -0.0008(4) -0.0130(5)
C19 0.0165(5) 0.0176(5) 0.0213(5) -0.0046(4) 0.0005(4) -0.0097(4)
C20 0.0117(4) 0.0246(5) 0.0187(5) -0.0096(4) 0.0019(4) -0.0076(4)
C21 0.0179(5) 0.0343(6) 0.0218(6) -0.0104(5) -0.0021(4) -0.0109(5)
C22 0.0181(5) 0.0463(8) 0.0298(6) -0.0214(6) 0.0097(5) -0.0169(5)
C23 0.0137(4) 0.0149(4) 0.0170(5) -0.0039(4) 0.0034(4) -0.0048(4)
C24 0.0162(5) 0.0153(4) 0.0160(5) -0.0056(4) 0.0011(4) -0.0058(4)
C25 0.0173(5) 0.0145(4) 0.0178(5) -0.0055(4) 0.0023(4) -0.0046(4)
C26 0.0125(4) 0.0184(5) 0.0182(5) -0.0052(4) 0.0002(4) -0.0049(4)

loop_
_atom_type_symbol
_atom_type_description
_atom_type_scat_dispersion_real
_atom_type_scat_dispersion_imag
_atom_type_scat_source
C C 0.0033 0.0016 'International Tables Vol C Tables 4.2.6.8 and 6.1.1.4'
H H 0.0000 0.0000 'International Tables Vol C Tables 4.2.6.8 and 6.1.1.4'
N N 0.0061 0.0033 'International Tables Vol C Tables 4.2.6.8 and 6.1.1.4'
O O 0.0106 0.0060 'International Tables Vol C Tables 4.2.6.8 and 6.1.1.4'
P P 0.1023 0.0942 'International Tables Vol C Tables 4.2.6.8 and 6.1.1.4'
Cr Cr 0.3209 0.6236 'International Tables Vol C Tables 4.2.6.8 and 6.1.1.4'

loop_
_geom_angle_atom_site_label_1
_geom_angle_atom_site_label_2
_geom_angle_atom_site_label_3
_geom_angle
P2 Cr1 P1 176.553(11)
C23 Cr1 P1 86.41(3)
C23 Cr1 P2 94.99(3)
C23 Cr1 C24 91.35(5)
C23 Cr1 C25 168.03(5)
C24 Cr1 P1 94.90(3)
C24 Cr1 P2 81.93(3)
C24 Cr1 C25 96.45(5)
C25 Cr1 P1 83.90(3)
C25 Cr1 P2 95.08(3)
C26 Cr1 P1 96.11(3)
C26 Cr1 P2 87.18(3)
C26 Cr1 C23 83.22(5)
C26 Cr1 C24 167.38(5)
C26 Cr1 C25 90.83(5)
N1 P1 Cr1 114.22(3)
N1 P1 C1 107.28(5)
N1 P1 C5 101.75(5)
C1 P1 Cr1 119.34(4)
C5 P1 Cr1 117.19(4)
C5 P1 C1 94.10(5)
N2 P2 Cr1 114.07(4)
N2 P2 C12 101.64(5)
N2 P2 C16 107.19(5)
C12 P2 Cr1 118.50(4)
C12 P2 C16 94.10(5)
C16 P2 Cr1 118.46(4)
P1 N1 H1N 115.3(11)
C9 N1 P1 124.79(7)
C9 N1 H1N 111.4(11)
P2 N2 H2N 115.0(12)
C20 N2 P2 124.70(8)
C20 N2 H2N 110.9(12)
P1 C1 H1A 107.5
C2 C1 P1 109.83(7)
C2 C1 H1A 107.5
C2 C1 C8 112.96(9)
C8 C1 P1 111.30(7)
C8 C1 H1A 107.5
C1 C2 H2A 108.0
C1 C2 H2B 108.0
H2A C2 H2B 107.2
C3 C2 C1 117.17(9)
C3 C2 H2A 108.0
C3 C2 H2B 108.0
C2 C3 H3A 108.0
C2 C3 H3B 108.0
C2 C3 C4 117.17(9)
H3A C3 H3B 107.2
C4 C3 H3A 108.0
C4 C3 H3B 108.0
C3 C4 H4A 108.0
C3 C4 H4B 108.0
C3 C4 C5 117.05(9)
H4A C4 H4B 107.3
C5 C4 H4A 108.0
C5 C4 H4B 108.0
P1 C5 H5 107.4
C4 C5 P1 107.62(7)
C4 C5 H5 107.4
C6 C5 P1 112.90(7)
C6 C5 C4 113.80(9)
C6 C5 H5 107.4
C5 C6 H6A 108.3
C5 C6 H6B 108.3
H6A C6 H6B 107.4
C7 C6 C5 115.95(9)
C7 C6 H6A 108.3
C7 C6 H6B 108.3
C6 C7 H7A 108.6
C6 C7 H7B 108.6
C6 C7 C8 114.46(9)
H7A C7 H7B 107.6
C8 C7 H7A 108.6
C8 C7 H7B 108.6
C1 C8 H8A 108.5
C1 C8 H8B 108.5
C7 C8 C1 115.27(9)
C7 C8 H8A 108.5
C7 C8 H8B 108.5
H8A C8 H8B 107.5
N1 C9 H9 107.9
N1 C9 C10 113.83(9)
N1 C9 C11 108.02(10)
C10 C9 H9 107.9
C11 C9 H9 107.9
C11 C9 C10 111.10(10)
C9 C10 H10A 109.5
C9 C10 H10B 109.5
C9 C10 H10C 109.5
H10A C10 H10B 109.5
H10A C10 H10C 109.5
H10B C10 H10C 109.5
C9 C11 H11A 109.5
C9 C11 H11B 109.5
C9 C11 H11C 109.5
H11A C11 H11B 109.5
H11A C11 H11C 109.5
H11B C11 H11C 109.5
P2 C12 H12 107.4
C13 C12 P2 113.17(7)
C13 C12 H12 107.4
C19 C12 P2 106.90(7)
C19 C12 H12 107.4
C19 C12 C13 114.11(9)
C12 C13 H13A 108.1
C12 C13 H13B 108.1
H13A C13 H13B 107.3
C14 C13 C12 116.73(9)
C14 C13 H13A 108.1
C14 C13 H13B 108.1
C13 C14 H14A 108.5
C13 C14 H14B 108.5
H14A C14 H14B 107.5
C15 C14 C13 115.14(10)
C15 C14 H14A 108.5
C15 C14 H14B 108.5
C14 C15 H15A 108.4
C14 C15 H15B 108.4
C14 C15 C16 115.52(9)
H15A C15 H15B 107.5
C16 C15 H15A 108.4
C16 C15 H15B 108.4
P2 C16 H16 107.3
C15 C16 P2 110.95(8)
C15 C16 H16 107.3
C17 C16 P2 110.16(7)
C17 C16 C15 113.61(9)
C17 C16 H16 107.3
C16 C17 H17A 108.2
C16 C17 H17B 108.2
C16 C17 C18 116.43(9)
H17A C17 H17B 107.3
C18 C17 H17A 108.2
C18 C17 H17B 108.2
C17 C18 H18A 108.1
C17 C18 H18B 108.1
H18A C18 H18B 107.3
C19 C18 C17 116.82(9)
C19 C18 H18A 108.1
C19 C18 H18B 108.1
C12 C19 H19A 108.2
C12 C19 H19B 108.2
C18 C19 C12 116.24(9)
C18 C19 H19A 108.2
C18 C19 H19B 108.2
H19A C19 H19B 107.4
N2 C20 H20 107.9
N2 C20 C21 108.37(9)
N2 C20 C22 113.75(10)
C21 C20 H20 107.9
C21 C20 C22 110.83(10)
C22 C20 H20 107.9
C20 C21 H21A 109.5
C20 C21 H21B 109.5
C20 C21 H21C 109.5
H21A C21 H21B 109.5
H21A C21 H21C 109.5
H21B C21 H21C 109.5
C20 C22 H22A 109.5
C20 C22 H22B 109.5
C20 C22 H22C 109.5
H22A C22 H22B 109.5
H22A C22 H22C 109.5
H22B C22 H22C 109.5
O1 C23 Cr1 176.21(9)
O2 C24 Cr1 173.69(10)
O3 C25 Cr1 175.10(10)
O4 C26 Cr1 175.89(10)

loop_
_geom_bond_atom_site_label_1
_geom_bond_atom_site_label_2
_geom_bond_distance
Cr1 P1 2.3499(3)
Cr1 P2 2.3434(3)
Cr1 C23 1.8778(11)
Cr1 C24 1.8868(11)
Cr1 C25 1.8876(12)
Cr1 C26 1.8734(11)
P1 N1 1.6912(9)
P1 C1 1.8583(11)
P1 C5 1.8423(10)
P2 N2 1.6935(10)
P2 C12 1.8400(10)
P2 C16 1.8586(11)
O1 C23 1.1522(14)
O2 C24 1.1517(13)
O3 C25 1.1491(14)
O4 C26 1.1555(14)
N1 H1N 0.833(13)
N1 C9 1.4717(13)
N2 H2N 0.862(14)
N2 C20 1.4715(14)
C1 H1A 0.9800
C1 C2 1.5428(15)
C1 C8 1.5429(15)
C2 H2A 0.9700
C2 H2B 0.9700
C2 C3 1.5420(16)
C3 H3A 0.9700
C3 H3B 0.9700
C3 C4 1.5435(16)
C4 H4A 0.9700
C4 H4B 0.9700
C4 C5 1.5453(14)
C5 H5 0.9800
C5 C6 1.5366(15)
C6 H6A 0.9700
C6 H6B 0.9700
C6 C7 1.5352(16)
C7 H7A 0.9700
C7 H7B 0.9700
C7 C8 1.5357(16)
C8 H8A 0.9700
C8 H8B 0.9700
C9 H9 0.9800
C9 C10 1.5259(17)
C9 C11 1.5236(16)
C10 H10A 0.9600
C10 H10B 0.9600
C10 H10C 0.9600
C11 H11A 0.9600
C11 H11B 0.9600
C11 H11C 0.9600
C12 H12 0.9800
C12 C13 1.5416(15)
C12 C19 1.5407(15)
C13 H13A 0.9700
C13 H13B 0.9700
C13 C14 1.5380(17)
C14 H14A 0.9700
C14 H14B 0.9700
C14 C15 1.5376(17)
C15 H15A 0.9700
C15 H15B 0.9700
C15 C16 1.5380(16)
C16 H16 0.9800
C16 C17 1.5378(16)
C17 H17A 0.9700
C17 H17B 0.9700
C17 C18 1.5410(16)
C18 H18A 0.9700
C18 H18B 0.9700
C18 C19 1.5376(17)
C19 H19A 0.9700
C19 H19B 0.9700
C20 H20 0.9800
C20 C21 1.5209(16)
C20 C22 1.5265(16)
C21 H21A 0.9600
C21 H21B 0.9600
C21 H21C 0.9600
C22 H22A 0.9600
C22 H22B 0.9600
C22 H22C 0.9600

loop_
_geom_torsion_atom_site_label_1
_geom_torsion_atom_site_label_2
_geom_torsion_atom_site_label_3
_geom_torsion_atom_site_label_4
_geom_torsion
Cr1 P1 N1 C9 49.93(10)
Cr1 P1 C1 C2 59.09(8)
Cr1 P1 C1 C8 -175.06(6)
Cr1 P1 C5 C4 -58.97(8)
Cr1 P1 C5 C6 174.61(6)
Cr1 P2 N2 C20 50.89(9)
Cr1 P2 C12 C13 175.30(6)
Cr1 P2 C12 C19 -58.22(8)
Cr1 P2 C16 C15 -172.54(6)
Cr1 P2 C16 C17 60.78(8)
P1 N1 C9 C10 79.09(12)
P1 N1 C9 C11 -157.01(9)
P1 C1 C2 C3 54.58(11)
P1 C1 C8 C7 -61.67(11)
P1 C5 C6 C7 58.59(11)
P2 N2 C20 C21 -149.68(9)
P2 N2 C20 C22 86.57(12)
P2 C12 C13 C14 55.85(12)
P2 C12 C19 C18 -62.90(11)
P2 C16 C17 C18 54.88(12)
N1 P1 C1 C2 -169.02(7)
N1 P1 C1 C8 -43.17(8)
N1 P1 C5 C4 175.73(7)
N1 P1 C5 C6 49.30(8)
N2 P2 C12 C13 49.44(9)
N2 P2 C12 C19 175.92(7)
N2 P2 C16 C15 -41.74(9)
N2 P2 C16 C17 -168.42(7)
C1 P1 N1 C9 -84.70(10)
C1 P1 C5 C4 67.12(8)
C1 P1 C5 C6 -59.30(8)
C1 C2 C3 C4 -36.52(14)
C2 C1 C8 C7 62.43(12)
C2 C3 C4 C5 39.75(14)
C3 C4 C5 P1 -60.16(11)
C3 C4 C5 C6 65.74(12)
C4 C5 C6 C7 -64.46(12)
C5 P1 N1 C9 177.18(9)
C5 P1 C1 C2 -65.37(8)
C5 P1 C1 C8 60.48(8)
C5 C6 C7 C8 -47.64(13)
C6 C7 C8 C1 49.61(13)
C8 C1 C2 C3 -70.32(12)
C12 P2 N2 C20 179.62(9)
C12 P2 C16 C15 61.79(8)
C12 P2 C16 C17 -64.89(8)
C12 C13 C14 C15 -43.89(15)
C13 C12 C19 C18 63.01(12)
C13 C14 C15 C16 47.53(15)
C14 C15 C16 P2 -62.02(12)
C14 C15 C16 C17 62.74(13)
C15 C16 C17 C18 -70.30(13)
C16 P2 N2 C20 -82.32(9)
C16 P2 C12 C13 -59.06(9)
C16 P2 C12 C19 67.42(8)
C16 C17 C18 C19 -39.17(15)
C17 C18 C19 C12 43.91(14)
C19 C12 C13 C14 -66.69(13)
C23 Cr1 P1 N1 95.22(5)
C23 Cr1 P1 C1 -135.99(5)
C23 Cr1 P1 C5 -23.60(5)
C23 Cr1 P2 N2 11.73(5)
C23 Cr1 P2 C12 -107.89(5)
C23 Cr1 P2 C16 139.35(5)
C24 Cr1 P1 N1 -173.73(5)
C24 Cr1 P1 C1 -44.94(5)
C24 Cr1 P1 C5 67.45(5)
C24 Cr1 P2 N2 -78.94(5)
C24 Cr1 P2 C12 161.45(5)
C24 Cr1 P2 C16 48.68(5)
C25 Cr1 P1 N1 -77.74(5)
C25 Cr1 P1 C1 51.04(5)
C25 Cr1 P1 C5 163.44(5)
C25 Cr1 P2 N2 -174.75(5)
C25 Cr1 P2 C12 65.64(5)
C25 Cr1 P2 C16 -47.13(5)
C26 Cr1 P1 N1 12.44(5)
C26 Cr1 P1 C1 141.23(5)
C26 Cr1 P1 C5 -106.38(5)
C26 Cr1 P2 N2 94.66(5)
C26 Cr1 P2 C12 -24.95(5)
C26 Cr1 P2 C16 -137.72(5)
